data_7045361
loop_
_publ_author_name
'Tang, Yu-Huan'
'Wang, Fei'
'Zhang, Jian'

_publ_section_title
;
 Construction of unprecedented pillar-layered metal organic frameworks via
 a dual-ligand strategy for dye degradation.
;
_journal_issue 12
_journal_name_full 'Dalton transactions (Cambridge, England : 2003)'
_journal_page_first 4032
_journal_page_last 4035
_journal_paper_doi 10.1039/c7dt04484d
_journal_volume 47
_journal_year 2018
_chemical_absolute_configuration none
_chemical_formula_moiety 'C33 H45 Co N2 O11 Zn2'
_chemical_formula_sum 'C33 H45 Co N2 O11 Zn2'
_chemical_formula_weight 835.38
_space_group_crystal_system orthorhombic
_space_group_IT_number 19
_space_group_name_Hall 'P 2ac 2ab'
_space_group_name_H-M_alt 'P 21 21 21'
_symmetry_space_group_name_Hall 'P 2ac 2ab'
_symmetry_space_group_name_H-M 'P 21 21 21'
_atom_sites_solution_hydrogens geom
_audit_creation_method SHELXL-2014/7
_audit_update_record
;
2018-01-15 deposited with the CCDC.
2018-01-23 downloaded from the CCDC.
;
_cell_angle_alpha 90
_cell_angle_beta 90
_cell_angle_gamma 90
_cell_formula_units_Z 4
_cell_length_a 13.606(3)
_cell_length_b 14.404(3)
_cell_length_c 23.214(5)
_cell_measurement_reflns_used 12954
_cell_measurement_temperature 293(2)
_cell_measurement_theta_max 27.4971
_cell_measurement_theta_min 2.2534
_cell_volume 4549.5(17)
_computing_cell_refinement 'CrystalClear (Rigaku Inc., 2008)'
_computing_data_collection 'CrystalClear (Rigaku Inc., 2008)'
_computing_data_reduction 'CrystalClear (Rigaku Inc., 2008)'
_computing_molecular_graphics 'Diamond 3.2'
_computing_publication_material 'SHELXL-2014/7 (Sheldrick, 2014)'
_computing_structure_refinement 'SHELXL-2014/7 (Sheldrick, 2014)'
_computing_structure_solution 'SHELXS-2014/7 (Sheldrick, 2014)'
_diffrn_ambient_temperature 293(2)
_diffrn_detector_area_resol_mean 28.5714
_diffrn_measured_fraction_theta_full 0.998
_diffrn_measured_fraction_theta_max 0.998
_diffrn_measurement_device_type
;
Saturn724+ (2x2 bin mode)
;
_diffrn_measurement_method CCD_Profile_fitting
_diffrn_radiation_type MoK\a
_diffrn_radiation_wavelength 0.71073
_diffrn_reflns_av_R_equivalents 0.0331
_diffrn_reflns_av_unetI/netI 0.0342
_diffrn_reflns_Laue_measured_fraction_full 0.998
_diffrn_reflns_Laue_measured_fraction_max 0.998
_diffrn_reflns_limit_h_max 17
_diffrn_reflns_limit_h_min -17
_diffrn_reflns_limit_k_max 18
_diffrn_reflns_limit_k_min -18
_diffrn_reflns_limit_l_max 30
_diffrn_reflns_limit_l_min -27
_diffrn_reflns_number 36327
_diffrn_reflns_point_group_measured_fraction_full 0.998
_diffrn_reflns_point_group_measured_fraction_max 0.997
_diffrn_reflns_theta_full 25.242
_diffrn_reflns_theta_max 27.466
_diffrn_reflns_theta_min 2.253
_exptl_absorpt_coefficient_mu 1.454
_exptl_absorpt_correction_T_max 1.0000
_exptl_absorpt_correction_T_min 0.8982
_exptl_absorpt_correction_type multi-scan
_exptl_crystal_colour White
_exptl_crystal_density_diffrn 1.220
_exptl_crystal_description Prism
_exptl_crystal_F_000 1728
_exptl_crystal_size_max 0.30
_exptl_crystal_size_mid 0.25
_exptl_crystal_size_min 0.20
_refine_diff_density_max 1.123
_refine_diff_density_min -0.870
_refine_diff_density_rms 0.113
_refine_ls_abs_structure_details
;
 Flack x determined using 3119 quotients [(I+)-(I-)]/[(I+)+(I-)]
 (Parsons, Flack and Wagner, Acta Cryst. B69 (2013) 249-259).
;
_refine_ls_abs_structure_Flack 0.185(11)
_refine_ls_extinction_method none
_refine_ls_goodness_of_fit_ref 0.925
_refine_ls_hydrogen_treatment constr
_refine_ls_matrix_type full
_refine_ls_number_parameters 442
_refine_ls_number_reflns 10389
_refine_ls_number_restraints 184
_refine_ls_restrained_S_all 0.958
_refine_ls_R_factor_all 0.0686
_refine_ls_R_factor_gt 0.0642
_refine_ls_shift/su_max 0.001
_refine_ls_shift/su_mean 0.000
_refine_ls_structure_factor_coef Fsqd
_refine_ls_weighting_details 'w=1/[\s^2^(Fo^2^)+(0.2000P)^2^] where P=(Fo^2^+2Fc^2^)/3'
_refine_ls_weighting_scheme calc
_refine_ls_wR_factor_gt 0.2227
_refine_ls_wR_factor_ref 0.2302
_reflns_Friedel_coverage 0.810
_reflns_Friedel_fraction_full 0.997
_reflns_Friedel_fraction_max 0.996
_reflns_number_gt 9166
_reflns_number_total 10389
_reflns_threshold_expression 'I > 2\s(I)'
_cod_data_source_file c7dt04484d2.cif
_cod_data_source_block 2
_cod_depositor_comments
;
The following automatic conversions were performed:

'_exptl_absorpt_correction_type' value 'Multi-scan' changed to
'multi-scan' according to
/home/data/users/saulius/crontab/automatic-downloads/rss-feeds/RSC/lib/dictionaries/cif_core.dic
dictionary named 'cif_core.dic' version 2.4.2 from 2011-04-26.

Automatic conversion script
Id: cif_fix_values 4973 2017-02-22 13:04:09Z antanas 

 Adding full bibliography for 7045360--7045361.cif.
;
_cod_original_cell_volume 4549.3(18)
_cod_database_code 7045361
_shelx_shelxl_version_number 2014/7
_shelx_space_group_comment
;
The symmetry employed for this shelxl refinement is uniquely defined
by the following loop, which should always be used as a source of
symmetry information in preference to the above space-group names.
They are only intended as comments.
;
_platon_squeeze_void_probe_radius 1.20

loop_
_space_group_symop_operation_xyz
'x, y, z'
'-x+1/2, -y, z+1/2'
'-x, y+1/2, -z+1/2'
'x+1/2, -y+1/2, -z'

loop_
_atom_site_label
_atom_site_type_symbol
_atom_site_fract_x
_atom_site_fract_y
_atom_site_fract_z
_atom_site_U_iso_or_equiv
_atom_site_adp_type
_atom_site_occupancy
_atom_site_site_symmetry_order
_atom_site_calc_flag
_atom_site_refinement_flags_posn
_atom_site_refinement_flags_adp
Zn1 Zn 0.37195(6) 0.98303(6) 0.87231(3) 0.0487(2) Uani 1 1 d . .
Zn2 Zn 0.13027(5) 1.02238(6) 0.63035(3) 0.0464(2) Uani 1 1 d . .
Co3 Co 0.25157(6) 1.00324(5) 0.75094(3) 0.0337(2) Uani 1 1 d . .
O1 O 0.2516(3) 0.9698(4) 0.66242(19) 0.0517(11) Uani 1 1 d . .
O2 O 0.2521(3) 1.0379(3) 0.84013(17) 0.0454(9) Uani 1 1 d . .
O3 O 0.1049(3) 0.9697(4) 0.75982(19) 0.0550(12) Uani 1 1 d . .
O4 O 0.3661(5) 0.8522(4) 0.8518(2) 0.0676(15) Uani 1 1 d . .
O5 O 0.3994(3) 1.0362(4) 0.74254(19) 0.0500(11) Uani 1 1 d . .
O6 O 0.1336(5) 1.1543(4) 0.6497(2) 0.0673(14) Uani 1 1 d . .
O7 O 0.2888(4) 0.8654(3) 0.7685(2) 0.0542(12) Uani 1 1 d . .
O8 O 0.4778(4) 1.0412(5) 0.82667(19) 0.0631(15) Uani 1 1 d . .
O9 O 0.2137(4) 1.1415(3) 0.7342(2) 0.0521(11) Uani 1 1 d . .
O10 O 0.0287(4) 0.9608(5) 0.6762(2) 0.0702(17) Uani 1 1 d . .
C2 C 0.4725(5) 1.0516(5) 0.7724(3) 0.0469(14) Uani 1 1 d . U
C3 C 0.0323(4) 0.9528(4) 0.7292(3) 0.0397(12) Uani 1 1 d . .
C4 C 0.1690(5) 1.1866(4) 0.6965(3) 0.0450(14) Uani 1 1 d . U
C5 C 0.1594(5) 1.2916(4) 0.7045(3) 0.0479(14) Uani 1 1 d . U
C6 C 0.3298(5) 0.8194(4) 0.8053(3) 0.0460(14) Uani 1 1 d . .
C9 C 0.5487(5) 1.1870(5) 0.7149(3) 0.0499(15) Uani 1 1 d . U
C10 C 0.5621(4) 1.0871(4) 0.7410(3) 0.0416(12) Uani 1 1 d . U
C11 C 0.4980(7) 1.2510(4) 0.7605(5) 0.070(3) Uani 1 1 d . U
H11A H 0.5373 1.2528 0.7949 0.105 Uiso 1 1 calc R U
H11B H 0.4916 1.3126 0.7452 0.105 Uiso 1 1 calc R U
H11C H 0.4341 1.2269 0.7695 0.105 Uiso 1 1 calc R U
C12 C 0.7177(5) 1.1742(5) 0.7529(4) 0.0651(18) Uani 1 1 d . U
H12A H 0.7771 1.1452 0.7385 0.078 Uiso 1 1 calc R U
H12B H 0.7360 1.2224 0.7801 0.078 Uiso 1 1 calc R U
C14 C 0.2080(6) 1.3249(6) 0.7596(4) 0.072(2) Uani 1 1 d . U
H14A H 0.2063 1.2764 0.7886 0.086 Uiso 1 1 calc R U
H14B H 0.2761 1.3413 0.7523 0.086 Uiso 1 1 calc R U
C15 C 0.3166(7) 0.9276(8) 0.6417(3) 0.091(3) Uani 1 1 d D U
H15A H 0.3328 0.8757 0.6665 0.109 Uiso 1 1 calc R U
H15B H 0.3741 0.9673 0.6393 0.109 Uiso 1 1 calc R U
C13 C 0.6517(5) 1.1019(6) 0.7822(4) 0.069(2) Uani 1 1 d . U
H13A H 0.6297 1.1243 0.8195 0.083 Uiso 1 1 calc R U
H13B H 0.6871 1.0441 0.7877 0.083 Uiso 1 1 calc R U
C16 C 0.1510(6) 1.4091(7) 0.7799(4) 0.077(2) Uani 1 1 d . U
H16A H 0.1911 1.4646 0.7770 0.093 Uiso 1 1 calc R U
H16B H 0.1308 1.4014 0.8197 0.093 Uiso 1 1 calc R U
C17 C 0.1800(8) 1.0855(9) 0.8583(3) 0.117(5) Uani 1 1 d D U
H17A H 0.1191 1.0587 0.8442 0.141 Uiso 1 1 calc R U
H17B H 0.1848 1.1483 0.8435 0.141 Uiso 1 1 calc R U
C18 C 0.4838(6) 1.1858(7) 0.6605(3) 0.070(2) Uani 1 1 d . U
H18A H 0.5135 1.1468 0.6318 0.105 Uiso 1 1 calc R U
H18B H 0.4199 1.1620 0.6701 0.105 Uiso 1 1 calc R U
H18C H 0.4775 1.2478 0.6457 0.105 Uiso 1 1 calc R U
C21 C 0.1787(8) 1.0878(11) 0.9245(3) 0.115(5) Uani 1 1 d D U
H21A H 0.1238 1.1240 0.9374 0.173 Uiso 1 1 calc R U
H21B H 0.1730 1.0256 0.9390 0.173 Uiso 1 1 calc R U
H21C H 0.2386 1.1151 0.9383 0.173 Uiso 1 1 calc R U
C24 C 0.0609(5) 1.4168(5) 0.7405(3) 0.0507(15) Uani 1 1 d . U
H24A H 0.0772 1.4607 0.7097 0.061 Uiso 1 1 calc R U
C25 C 0.6566(4) 1.2161(4) 0.7023(3) 0.0458(13) Uani 1 1 d . U
H25A H 0.6773 1.1855 0.6666 0.055 Uiso 1 1 calc R U
C26 C 0.5873(7) 1.0134(6) 0.6961(4) 0.075(2) Uani 1 1 d . U
H26A H 0.6441 1.0326 0.6747 0.112 Uiso 1 1 calc R U
H26B H 0.6007 0.9556 0.7151 0.112 Uiso 1 1 calc R U
H26C H 0.5327 1.0057 0.6703 0.112 Uiso 1 1 calc R U
C27 C -0.0082(8) 1.3244(8) 0.6574(4) 0.091(3) Uani 1 1 d . U
H27A H 0.0231 1.3668 0.6313 0.136 Uiso 1 1 calc R U
H27B H -0.0104 1.2637 0.6404 0.136 Uiso 1 1 calc R U
H27C H -0.0738 1.3453 0.6652 0.136 Uiso 1 1 calc R U
C28 C 0.2070(8) 1.3411(7) 0.6517(4) 0.088(3) Uani 1 1 d . U
H28A H 0.1761 1.3199 0.6169 0.132 Uiso 1 1 calc R U
H28B H 0.1983 1.4070 0.6553 0.132 Uiso 1 1 calc R U
H28C H 0.2759 1.3270 0.6504 0.132 Uiso 1 1 calc R U
C29 C 0.2923(8) 0.8907(9) 0.5812(3) 0.109(4) Uani 1 1 d D U
H29A H 0.3476 0.8570 0.5664 0.164 Uiso 1 1 calc R U
H29B H 0.2364 0.8503 0.5834 0.164 Uiso 1 1 calc R U
H29C H 0.2777 0.9419 0.5561 0.164 Uiso 1 1 calc R U
C31 C 0.0495(6) 1.3205(5) 0.7130(3) 0.0588(17) Uani 1 1 d . U
C32 C 0.0001(8) 1.2530(5) 0.7550(5) 0.066(2) Uani 1 1 d . U
H32A H 0.0371 1.2508 0.7902 0.100 Uiso 1 1 calc R U
H32B H -0.0655 1.2737 0.7630 0.100 Uiso 1 1 calc R U
H32C H -0.0021 1.1922 0.7382 0.100 Uiso 1 1 calc R U
C33 C 0.3666(5) 0.9871(7) 1.0010(3) 0.0647(19) Uani 1 1 d D U
N1 N 0.4181(4) 0.9881(5) 0.9529(2) 0.0574(15) Uani 1 1 d . .
N2 N 0.0865(5) 1.0171(6) 0.5501(2) 0.0632(18) Uani 1 1 d . .
C1 C -0.0095(6) 1.0327(8) 0.5329(3) 0.067(2) Uani 1 1 d . U
C7 C 0.5130(6) 0.9731(7) 0.9730(3) 0.0622(18) Uani 1 1 d . U
C8 C 0.6009(6) 0.9677(10) 0.9437(4) 0.086(3) Uani 1 1 d . U
H8A H 0.6046 0.9806 0.9045 0.103 Uiso 1 1 calc R U
C19 C -0.0949(7) 1.0444(11) 0.5658(4) 0.098(3) Uani 1 1 d . U
H19A H -0.0927 1.0485 0.6058 0.118 Uiso 1 1 calc R U
C20 C -0.1832(7) 1.0496(13) 0.5357(4) 0.112(4) Uani 1 1 d . U
H20A H -0.2426 1.0480 0.5555 0.134 Uiso 1 1 calc R U
C23 C 0.6827(9) 0.9426(13) 0.9745(5) 0.124(4) Uani 1 1 d . U
H23A H 0.7379 0.9203 0.9554 0.149 Uiso 1 1 calc R U
C34 C 0.2589(13) 0.9573(17) 1.0014(7) 0.161(5) Uani 1 1 d D U
C22 C 0.191(3) 0.878(2) 1.0334(11) 0.293(11) Uani 1 1 d D U
H22A H 0.2001 0.8820 1.0743 0.439 Uiso 1 1 calc R U
H22B H 0.1235 0.8874 1.0240 0.439 Uiso 1 1 calc R U
H22C H 0.2113 0.8172 1.0205 0.439 Uiso 1 1 calc R U
O11 O 0.2317(11) 0.9346(17) 0.9427(7) 0.233(8) Uani 1 1 d . U

loop_
_atom_site_aniso_label
_atom_site_aniso_U_11
_atom_site_aniso_U_22
_atom_site_aniso_U_33
_atom_site_aniso_U_23
_atom_site_aniso_U_13
_atom_site_aniso_U_12
Zn1 0.0604(5) 0.0530(4) 0.0327(4) -0.0017(3) -0.0074(3) 0.0056(4)
Zn2 0.0490(4) 0.0595(5) 0.0308(4) -0.0005(3) -0.0047(3) -0.0017(4)
Co3 0.0345(4) 0.0359(4) 0.0307(4) 0.0016(3) -0.0016(2) -0.0003(2)
O1 0.051(2) 0.066(3) 0.039(2) -0.009(2) -0.0005(18) 0.013(3)
O2 0.050(2) 0.051(2) 0.035(2) -0.0011(18) -0.0018(17) 0.010(2)
O3 0.053(2) 0.070(3) 0.042(2) 0.007(2) 0.0016(19) -0.020(2)
O4 0.097(4) 0.050(3) 0.057(3) -0.004(2) -0.013(3) 0.022(3)
O5 0.0281(17) 0.073(3) 0.049(2) -0.001(2) -0.0002(16) -0.0106(19)
O6 0.089(4) 0.060(3) 0.053(3) -0.009(2) -0.010(3) 0.017(3)
O7 0.069(3) 0.041(2) 0.053(3) -0.001(2) -0.003(2) 0.010(2)
O8 0.057(3) 0.095(4) 0.037(2) 0.022(3) -0.0031(19) -0.009(3)
O9 0.065(3) 0.039(2) 0.053(3) 0.0046(19) -0.006(2) 0.010(2)
O10 0.051(3) 0.110(5) 0.050(3) 0.003(3) -0.005(2) -0.030(3)
C2 0.046(3) 0.047(3) 0.048(3) 0.007(3) -0.001(2) -0.003(3)
C3 0.032(3) 0.042(3) 0.044(3) 0.001(2) 0.001(2) -0.003(2)
C4 0.040(3) 0.041(3) 0.055(4) 0.004(3) 0.004(2) 0.009(3)
C5 0.043(3) 0.035(3) 0.065(4) 0.005(3) 0.007(3) 0.004(2)
C6 0.056(3) 0.038(3) 0.044(3) 0.002(3) 0.011(3) -0.002(3)
C9 0.035(3) 0.049(3) 0.066(4) 0.008(3) 0.005(3) 0.001(3)
C10 0.033(2) 0.037(2) 0.054(3) 0.002(2) -0.003(2) -0.006(2)
C11 0.059(4) 0.043(5) 0.107(8) 0.002(3) 0.022(4) 0.014(3)
C12 0.043(3) 0.057(3) 0.095(5) 0.015(4) -0.005(3) -0.004(3)
C14 0.062(4) 0.060(4) 0.093(5) -0.010(4) -0.013(4) 0.000(3)
C15 0.076(5) 0.107(8) 0.088(6) 0.014(6) -0.002(5) 0.036(6)
C13 0.049(3) 0.073(4) 0.086(5) 0.016(4) -0.017(3) -0.001(3)
C16 0.060(4) 0.074(4) 0.097(5) -0.029(4) -0.010(4) 0.011(4)
C17 0.098(7) 0.155(10) 0.099(7) -0.087(8) 0.025(6) 0.038(7)
C18 0.056(4) 0.086(6) 0.069(5) 0.025(4) -0.015(3) -0.022(4)
C21 0.078(6) 0.182(13) 0.085(6) -0.055(8) 0.007(5) 0.044(8)
C24 0.042(3) 0.050(3) 0.060(4) -0.007(3) 0.005(3) 0.003(3)
C25 0.035(3) 0.040(3) 0.062(4) 0.000(3) 0.010(2) 0.000(2)
C26 0.062(5) 0.066(5) 0.096(6) -0.009(5) 0.018(4) 0.004(4)
C27 0.104(7) 0.095(7) 0.074(6) -0.031(5) -0.032(5) 0.015(6)
C28 0.109(7) 0.073(5) 0.083(6) 0.010(5) 0.042(5) 0.011(5)
C29 0.122(8) 0.145(10) 0.062(5) -0.039(6) 0.015(5) 0.065(8)
C31 0.056(4) 0.052(3) 0.068(4) -0.005(3) -0.012(3) 0.010(3)
C32 0.065(4) 0.062(6) 0.072(5) -0.003(4) 0.018(4) -0.013(4)
C33 0.053(3) 0.105(6) 0.037(3) -0.011(4) 0.005(3) -0.011(3)
N1 0.049(3) 0.086(4) 0.037(3) 0.003(3) 0.003(2) -0.006(3)
N2 0.058(3) 0.111(5) 0.021(2) -0.003(3) -0.003(2) 0.000(4)
C1 0.055(4) 0.106(6) 0.039(3) -0.005(4) -0.006(3) 0.009(4)
C7 0.063(4) 0.081(5) 0.042(3) -0.002(4) -0.004(3) 0.003(4)
C8 0.064(4) 0.147(8) 0.046(4) 0.008(5) 0.004(3) 0.013(5)
C19 0.080(5) 0.156(8) 0.059(5) -0.003(6) 0.000(4) 0.031(6)
C20 0.058(5) 0.208(11) 0.071(5) 0.005(7) 0.002(4) 0.021(7)
C23 0.092(7) 0.203(12) 0.077(6) -0.002(8) 0.017(5) 0.037(8)
C34 0.152(9) 0.182(9) 0.149(9) -0.006(8) 0.016(7) -0.014(8)
C22 0.301(19) 0.302(19) 0.275(17) 0.038(17) 0.004(17) -0.022(18)
O11 0.177(11) 0.312(19) 0.209(12) -0.016(13) -0.074(10) -0.068(13)

loop_
_atom_type_symbol
_atom_type_description
_atom_type_scat_dispersion_real
_atom_type_scat_dispersion_imag
_atom_type_scat_source
C C 0.0033 0.0016 'International Tables Vol C Tables 4.2.6.8 and 6.1.1.4'
H H 0.0000 0.0000 'International Tables Vol C Tables 4.2.6.8 and 6.1.1.4'
N N 0.0061 0.0033 'International Tables Vol C Tables 4.2.6.8 and 6.1.1.4'
O O 0.0106 0.0060 'International Tables Vol C Tables 4.2.6.8 and 6.1.1.4'
Zn Zn 0.2839 1.4301 'International Tables Vol C Tables 4.2.6.8 and 6.1.1.4'
Co Co 0.3494 0.9721 'International Tables Vol C Tables 4.2.6.8 and 6.1.1.4'

loop_
_geom_angle_atom_site_label_1
_geom_angle_atom_site_label_2
_geom_angle_atom_site_label_3
_geom_angle
_geom_angle_site_symmetry_1
_geom_angle_site_symmetry_3
O4 Zn1 O2 105.2(2) . .
O4 Zn1 O8 108.0(3) . .
O2 Zn1 O8 103.3(2) . .
O4 Zn1 N1 106.3(3) . .
O2 Zn1 N1 127.7(2) . .
O8 Zn1 N1 105.1(2) . .
O6 Zn2 N2 105.3(3) . .
O6 Zn2 O10 109.4(3) . .
N2 Zn2 O10 106.6(2) . .
O6 Zn2 O1 105.6(2) . .
N2 Zn2 O1 127.0(2) . .
O10 Zn2 O1 102.3(2) . .
O3 Co3 O5 179.5(2) . .
O3 Co3 O7 89.6(2) . .
O5 Co3 O7 90.0(2) . .
O3 Co3 O9 90.2(2) . .
O5 Co3 O9 90.2(2) . .
O7 Co3 O9 179.4(2) . .
O3 Co3 O1 92.54(19) . .
O5 Co3 O1 87.72(18) . .
O7 Co3 O1 88.47(19) . .
O9 Co3 O1 92.07(19) . .
O3 Co3 O2 87.78(18) . .
O5 Co3 O2 91.97(18) . .
O7 Co3 O2 91.83(18) . .
O9 Co3 O2 87.63(18) . .
O1 Co3 O2 179.6(2) . .
C15 O1 Zn2 132.6(5) . .
C15 O1 Co3 121.1(5) . .
Zn2 O1 Co3 106.3(2) . .
C17 O2 Zn1 137.3(5) . .
C17 O2 Co3 116.5(5) . .
Zn1 O2 Co3 106.20(19) . .
C3 O3 Co3 139.4(4) . .
C6 O4 Zn1 125.6(4) . .
C2 O5 Co3 140.4(4) . .
C4 O6 Zn2 124.0(5) . .
C6 O7 Co3 140.1(5) . .
C2 O8 Zn1 122.7(5) . .
C4 O9 Co3 138.2(4) . .
C3 O10 Zn2 123.7(4) . .
O5 C2 O8 125.6(6) . .
O5 C2 C10 116.1(5) . .
O8 C2 C10 118.2(6) . .
O10 C3 O3 125.6(6) . .
O10 C3 C24 116.9(5) . 3_546
O3 C3 C24 117.4(5) . 3_546
O9 C4 O6 126.2(6) . .
O9 C4 C5 118.1(6) . .
O6 C4 C5 115.6(6) . .
C14 C5 C4 112.2(6) . .
C14 C5 C31 103.1(6) . .
C4 C5 C31 111.0(6) . .
C14 C5 C28 109.7(7) . .
C4 C5 C28 108.8(6) . .
C31 C5 C28 111.9(6) . .
O7 C6 O4 124.6(6) . .
O7 C6 C25 120.8(6) . 3_646
O4 C6 C25 114.6(6) . 3_646
C18 C9 C11 108.0(7) . .
C18 C9 C10 111.9(6) . .
C11 C9 C10 109.2(6) . .
C18 C9 C25 113.0(6) . .
C11 C9 C25 112.6(6) . .
C10 C9 C25 102.1(5) . .
C26 C10 C2 106.0(6) . .
C26 C10 C13 109.7(6) . .
C2 C10 C13 112.3(6) . .
C26 C10 C9 113.6(6) . .
C2 C10 C9 113.7(5) . .
C13 C10 C9 101.6(5) . .
C13 C12 C25 106.5(6) . .
C16 C14 C5 107.0(7) . .
O1 C15 C29 113.0(7) . .
C12 C13 C10 106.1(6) . .
C14 C16 C24 106.3(6) . .
O2 C17 C21 110.6(8) . .
C16 C24 C3 114.2(6) . 3_556
C16 C24 C31 105.4(6) . .
C3 C24 C31 114.2(6) 3_556 .
C6 C25 C12 113.8(6) 3_656 .
C6 C25 C9 113.8(6) 3_656 .
C12 C25 C9 104.9(5) . .
C27 C31 C32 109.9(8) . .
C27 C31 C5 113.5(7) . .
C32 C31 C5 109.2(6) . .
C27 C31 C24 112.0(7) . .
C32 C31 C24 110.6(7) . .
C5 C31 C24 101.3(6) . .
N2 C33 N1 118.6(7) 2_575 .
N2 C33 C34 116.8(9) 2_575 .
N1 C33 C34 121.2(9) . .
C33 N1 C7 101.9(6) . .
C33 N1 Zn1 129.3(5) . .
C7 N1 Zn1 127.5(5) . .
C33 N2 C1 102.6(6) 2_574 .
C33 N2 Zn2 133.1(5) 2_574 .
C1 N2 Zn2 123.7(5) . .
N2 C1 C7 108.0(7) . 2_574
N2 C1 C19 130.3(7) . .
C7 C1 C19 121.5(7) 2_574 .
N1 C7 C1 108.2(7) . 2_575
N1 C7 C8 130.5(7) . .
C1 C7 C8 121.3(7) 2_575 .
C23 C8 C7 117.5(8) . .
C1 C19 C20 116.7(8) . .
C23 C20 C19 120.0(10) 2_574 .
C8 C23 C20 120.2(11) . 2_575
O11 C34 C33 107.7(12) . .
O11 C34 C22 97.2(17) . .
C33 C34 C22 137(2) . .

loop_
_geom_bond_atom_site_label_1
_geom_bond_atom_site_label_2
_geom_bond_distance
_geom_bond_site_symmetry_2
Zn1 O4 1.945(5) .
Zn1 O2 1.960(4) .
Zn1 O8 1.974(5) .
Zn1 N1 1.975(6) .
Zn2 O6 1.954(6) .
Zn2 N2 1.957(5) .
Zn2 O10 1.957(5) .
Zn2 O1 1.963(5) .
Co3 O3 2.063(5) .
Co3 O5 2.076(4) .
Co3 O7 2.089(5) .
Co3 O9 2.093(4) .
Co3 O1 2.111(4) .
Co3 O2 2.130(4) .
O1 C15 1.176(10) .
O2 C17 1.269(9) .
O3 C3 1.241(7) .
O4 C6 1.278(8) .
O5 C2 1.232(8) .
O6 C4 1.275(8) .
O7 C6 1.215(8) .
O8 C2 1.270(8) .
O9 C4 1.248(8) .
O10 C3 1.237(8) .
C2 C10 1.511(8) .
C3 C24 1.540(8) 3_546
C4 C5 1.529(9) .
C5 C14 1.516(11) .
C5 C31 1.566(10) .
C5 C28 1.559(10) .
C6 C25 1.510(9) 3_646
C9 C18 1.540(10) .
C9 C11 1.565(11) .
C9 C10 1.571(9) .
C9 C25 1.555(8) .
C10 C26 1.526(10) .
C10 C13 1.565(9) .
C12 C13 1.533(10) .
C12 C25 1.561(10) .
C14 C16 1.516(11) .
C15 C29 1.5371(14) .
C16 C24 1.533(11) .
C17 C21 1.5373(14) .
C24 C3 1.540(8) 3_556
C24 C31 1.535(10) .
C25 C6 1.510(9) 3_656
C27 C31 1.510(11) .
C31 C32 1.533(12) .
C33 N2 1.307(8) 2_575
C33 N1 1.319(8) .
C33 C34 1.527(17) .
N1 C7 1.389(9) .
N2 C33 1.307(8) 2_574
N2 C1 1.384(9) .
C1 C7 1.394(10) 2_574
C1 C19 1.400(12) .
C7 C1 1.394(10) 2_575
C7 C8 1.378(11) .
C8 C23 1.371(15) .
C19 C20 1.393(13) .
C20 C23 1.424(15) 2_574
C23 C20 1.424(15) 2_575
C34 O11 1.450(18) .
C34 C22 1.65(2) .

loop_
_platon_squeeze_void_nr
_platon_squeeze_void_average_x
_platon_squeeze_void_average_y
_platon_squeeze_void_average_z
_platon_squeeze_void_volume
_platon_squeeze_void_count_electrons
_platon_squeeze_void_content
1 -0.021 0.247 0.000 679 150 ' '
2 0.098 0.747 0.500 679 151 ' '
